data_2207106
loop_
_publ_author_name
'Sam, Zolisa A.'
'Oskarsson, \%Ake'
'Elmroth, Sofi K. C.'
'Roodt, Andreas'

_publ_section_title
'{\m-2-[1-(<i>N</i>,<i>N</i>-Dimethylamino)ethyl]ferrocene-1,1'-diylbis(diphenylphosphine)- \k^2^<i>P</i>:<i>P</i>'}bis[chlorogold(I)]'
_journal_coeditor_code XU6048
_journal_issue 10
_journal_name_full 'Acta Crystallographica, Section E'
_journal_page_first o2090
_journal_page_last o2092
_journal_paper_doi 10.1107/S1600536805029582
_journal_volume 61
_journal_year 2005
_chemical_formula_iupac '[Au2 Fe (C21 H23 N P)(C17 H14 P) Cl2]'
_chemical_formula_moiety 'C38 H37 Au2 Cl2 Fe N P2'
_chemical_formula_sum 'C38 H37 Au2 Cl2 Fe N P2'
_chemical_formula_weight 1090.31
_chemical_name_systematic
;
{\m-2-[1-(N,N-Dimethylamino)ethyl]ferrocene-1,1'-diylbis(diphenylphosphine)-
\k^2^P:P'}bis[chlorogold(I)]
;
_space_group_IT_number 14
_symmetry_cell_setting monoclinic
_symmetry_space_group_name_Hall '-P 2yn'
_symmetry_space_group_name_H-M 'P 1 21/n 1'
_atom_sites_solution_primary direct
_atom_sites_solution_secondary difmap
_audit_creation_method 'WinGX routine CIF_UPDATE'
_cell_angle_alpha 90
_cell_angle_beta 108.39(3)
_cell_angle_gamma 90
_cell_formula_units_Z 4
_cell_length_a 17.136(3)
_cell_length_b 10.946(2)
_cell_length_c 20.658(4)
_cell_measurement_reflns_used 824
_cell_measurement_temperature 293(2)
_cell_measurement_theta_max 21.3
_cell_measurement_theta_min 2.2
_cell_volume 3676.7(13)
_computing_cell_refinement 'SAINT-Plus (Bruker, 1999)'
_computing_data_collection 'Please supply'
_computing_data_reduction 'SAINT-Plus and XPREP (Bruker, 1999)'
_computing_molecular_graphics 'DIAMOND (Brandenburg & Berndt, 2001)'
_computing_publication_material 'WinGX (Farrugia, 1999)'
_computing_structure_refinement 'SHELXL97 (Sheldrick, 1997)'
_computing_structure_solution 'SHELXS97 (Sheldrick, 1997)'
_diffrn_ambient_temperature 293(2)
_diffrn_measured_fraction_theta_full 1.00
_diffrn_measured_fraction_theta_max 1.00
_diffrn_measurement_device_type 'Bruker SMART CCD'
_diffrn_measurement_method \w
_diffrn_radiation_monochromator graphite
_diffrn_radiation_source 'fine-focus sealed tube'
_diffrn_radiation_type MoK\a
_diffrn_radiation_wavelength 0.71073
_diffrn_reflns_av_R_equivalents 0.098
_diffrn_reflns_limit_h_max 18
_diffrn_reflns_limit_h_min -21
_diffrn_reflns_limit_k_max 13
_diffrn_reflns_limit_k_min -13
_diffrn_reflns_limit_l_max 26
_diffrn_reflns_limit_l_min -26
_diffrn_reflns_number 30273
_diffrn_reflns_theta_full 27.0
_diffrn_reflns_theta_max 27.0
_diffrn_reflns_theta_min 2.1
_diffrn_standards_decay_% 0
_diffrn_standards_interval_count 0
_diffrn_standards_interval_time 0
_diffrn_standards_number 0
_exptl_absorpt_coefficient_mu 8.61
_exptl_absorpt_correction_T_max 0.772
_exptl_absorpt_correction_T_min 0.600
_exptl_absorpt_correction_type multi-scan
_exptl_absorpt_process_details '(SADABS; Bruker, 1998)'
_exptl_crystal_colour Orange
_exptl_crystal_density_diffrn 1.97
_exptl_crystal_density_method 'not measured'
_exptl_crystal_description Needles
_exptl_crystal_F_000 2080
_exptl_crystal_size_max 0.17
_exptl_crystal_size_mid 0.05
_exptl_crystal_size_min 0.03
_refine_diff_density_max 2.095
_refine_diff_density_min -1.149
_refine_ls_extinction_method none
_refine_ls_goodness_of_fit_ref 0.992
_refine_ls_hydrogen_treatment constr
_refine_ls_matrix_type full
_refine_ls_number_parameters 415
_refine_ls_number_reflns 8020
_refine_ls_number_restraints 0
_refine_ls_restrained_S_all 0.992
_refine_ls_R_factor_gt 0.049
_refine_ls_shift/su_max 0.001
_refine_ls_structure_factor_coef Fsqd
_refine_ls_weighting_details 'calc w = 1/[\s^2^(Fo^2^)+(0.044P)^2^] where P = (Fo^2^+2Fc^2^)/3'
_refine_ls_weighting_scheme calc
_refine_ls_wR_factor_ref 0.109
_reflns_number_gt 4488
_reflns_number_total 8020
_reflns_threshold_expression I>2\s(I)
_cod_data_source_file xu6048.cif
_cod_depositor_comments
;
The following automatic conversions were performed:
'_symmetry_cell_setting' value 'Monoclinic' changed to 'monoclinic'
according to '/home/saulius/struct/CIF-dictionaries/cif_core.dic'
dictionary named 'cif_core.dic' version 2.4.1 from
2010-06-29.

'_geom_bond_publ_flag' value 'Yes' changed to 'yes' according
to '/home/saulius/struct/CIF-dictionaries/cif_core.dic' dictionary named
'cif_core.dic' version 2.4.1 from 2010-06-29 (10
times).

'_geom_angle_publ_flag' value 'Yes' changed to 'yes' according to
'/home/saulius/struct/CIF-dictionaries/cif_core.dic' dictionary named
'cif_core.dic' version 2.4.1 from 2010-06-29 (6
times).

'_geom_hbond_publ_flag' value 'Yes' changed to 'yes' according to
'/home/saulius/struct/CIF-dictionaries/cif_core.dic' dictionary named
'cif_core.dic' version 2.4.1 from 2010-06-29.

Automatic conversion script
Id: cif_fix_enum 1527 2010-12-29 10:47:43Z saulius 
;
_cod_original_sg_symbol_H-M 'P 21/n'
_cod_database_code 2207106

loop_
_symmetry_equiv_pos_as_xyz
'x, y, z'
'-x+1/2, y+1/2, -z+1/2'
'-x, -y, -z'
'x-1/2, -y-1/2, z-1/2'

loop_
_atom_site_label
_atom_site_fract_x
_atom_site_fract_y
_atom_site_fract_z
_atom_site_U_iso_or_equiv
_atom_site_adp_type
_atom_site_calc_flag
_atom_site_refinement_flags
_atom_site_occupancy
_atom_site_type_symbol
Au1 0.07005(2) 0.35943(3) 0.28527(2) 0.04780(13) Uani d . 1 Au
Au2 -0.12000(2) -0.35119(3) 0.127362(18) 0.04006(12) Uani d . 1 Au
Fe 0.00262(8) -0.00152(10) 0.20019(6) 0.0378(3) Uani d . 1 Fe
P1 0.15261(14) 0.20977(19) 0.27198(12) 0.0356(6) Uani d . 1 P
P2 -0.17475(14) -0.17948(19) 0.15122(12) 0.0352(6) Uani d . 1 P
N1 0.1206(5) 0.1108(7) 0.4088(4) 0.049(2) Uani d . 1 N
Cl1 -0.0061(2) 0.5148(3) 0.30690(18) 0.1114(14) Uani d . 1 Cl
Cl2 -0.07468(18) -0.5271(2) 0.09230(15) 0.0650(8) Uani d . 1 Cl
C11 0.2501(5) 0.2132(8) 0.3413(4) 0.039(2) Uani d . 1 C
C12 0.2700(6) 0.3173(8) 0.3815(4) 0.045(2) Uani d . 1 C
H12 0.2331 0.3822 0.3735 0.054 Uiso calc R 1 H
C13 0.3437(7) 0.3250(9) 0.4331(5) 0.063(3) Uani d . 1 C
H13 0.3569 0.3945 0.4602 0.075 Uiso calc R 1 H
C14 0.3975(7) 0.2291(11) 0.4439(5) 0.071(3) Uani d . 1 C
H14 0.4484 0.2355 0.4775 0.085 Uiso calc R 1 H
C15 0.3782(7) 0.1256(10) 0.4069(6) 0.070(4) Uani d . 1 C
H15 0.4149 0.0604 0.4161 0.084 Uiso calc R 1 H
C16 0.3039(6) 0.1164(8) 0.3554(5) 0.049(3) Uani d . 1 C
H16 0.2903 0.0446 0.3302 0.059 Uiso calc R 1 H
C21 0.1802(6) 0.2267(8) 0.1933(4) 0.039(2) Uani d . 1 C
C22 0.2515(6) 0.1742(9) 0.1860(5) 0.054(3) Uani d . 1 C
H22 0.2884 0.1333 0.2224 0.065 Uiso calc R 1 H
C23 0.2662(7) 0.1836(10) 0.1245(6) 0.064(3) Uani d . 1 C
H23 0.3132 0.1482 0.1193 0.077 Uiso calc R 1 H
C24 0.2117(8) 0.2452(10) 0.0703(6) 0.067(3) Uani d . 1 C
H24 0.2228 0.2516 0.0292 0.08 Uiso calc R 1 H
C25 0.1412(8) 0.2972(10) 0.0768(5) 0.069(3) Uani d . 1 C
H25 0.1037 0.3358 0.0398 0.083 Uiso calc R 1 H
C26 0.1274(6) 0.2912(8) 0.1383(5) 0.051(3) Uani d . 1 C
H26 0.0818 0.3309 0.1438 0.061 Uiso calc R 1 H
C31 0.1130(5) 0.0554(7) 0.2656(4) 0.033(2) Uani d . 1 C
C32 0.1253(6) -0.0367(8) 0.2201(5) 0.047(2) Uani d . 1 C
H32 0.155 -0.0274 0.1897 0.056 Uiso calc R 1 H
C33 0.0837(6) -0.1451(8) 0.2299(5) 0.052(3) Uani d . 1 C
H33 0.081 -0.2188 0.2069 0.062 Uiso calc R 1 H
C34 0.0477(6) -0.1192(7) 0.2810(5) 0.041(2) Uani d . 1 C
H34 0.0176 -0.1745 0.2978 0.049 Uiso calc R 1 H
C35 0.0640(5) 0.0038(7) 0.3031(4) 0.037(2) Uani d . 1 C
C36 0.0416(5) 0.0694(8) 0.3590(4) 0.040(2) Uani d . 1 C
H36 0.0101 0.1425 0.3389 0.048 Uiso calc R 1 H
C37 -0.0124(6) -0.0080(10) 0.3886(5) 0.069(3) Uani d . 1 C
H37A -0.0256 0.0371 0.4236 0.104 Uiso calc R 1 H
H37B 0.0164 -0.0814 0.4077 0.104 Uiso calc R 1 H
H37C -0.0622 -0.0288 0.3531 0.104 Uiso calc R 1 H
C38 0.1743(7) 0.0133(11) 0.4451(6) 0.084(4) Uani d . 1 C
H38A 0.1807 -0.0462 0.413 0.126 Uiso calc R 1 H
H38B 0.1505 -0.025 0.4763 0.126 Uiso calc R 1 H
H38C 0.2271 0.0465 0.47 0.126 Uiso calc R 1 H
C39 0.1085(7) 0.2036(10) 0.4549(6) 0.079(4) Uani d . 1 C
H39A 0.0728 0.2662 0.4291 0.118 Uiso calc R 1 H
H39B 0.1606 0.2388 0.4799 0.118 Uiso calc R 1 H
H39C 0.084 0.1672 0.4861 0.118 Uiso calc R 1 H
C41 -0.1160(5) -0.0468(7) 0.1476(4) 0.038(2) Uani d . 1 C
C42 -0.1124(6) 0.0710(8) 0.1799(5) 0.051(3) Uani d . 1 C
H42 -0.1371 0.0922 0.2124 0.062 Uiso calc R 1 H
C43 -0.0647(6) 0.1473(9) 0.1531(6) 0.066(4) Uani d . 1 C
H43 -0.054 0.2292 0.1644 0.079 Uiso calc R 1 H
C44 -0.0355(7) 0.0839(10) 0.1070(5) 0.065(3) Uani d . 1 C
H44 -0.002 0.1152 0.0833 0.079 Uiso calc R 1 H
C45 -0.0661(6) -0.0373(9) 0.1029(5) 0.050(3) Uani d . 1 C
H45 -0.0559 -0.0997 0.0761 0.06 Uiso calc R 1 H
C51 -0.2739(5) -0.1520(8) 0.0864(5) 0.040(2) Uani d . 1 C
C52 -0.2901(6) -0.0496(9) 0.0471(6) 0.068(3) Uani d . 1 C
H52 -0.2507 0.0116 0.0539 0.082 Uiso calc R 1 H
C53 -0.3637(7) -0.0371(11) -0.0020(6) 0.079(4) Uani d . 1 C
H53 -0.3729 0.0325 -0.0291 0.095 Uiso calc R 1 H
C54 -0.4242(6) -0.1201(11) -0.0134(6) 0.071(3) Uani d . 1 C
H54 -0.4753 -0.1072 -0.0458 0.085 Uiso calc R 1 H
C55 -0.4071(7) -0.2247(12) 0.0249(7) 0.089(4) Uani d . 1 C
H55 -0.4465 -0.2862 0.0166 0.107 Uiso calc R 1 H
C56 -0.3334(6) -0.2410(10) 0.0751(5) 0.067(3) Uani d . 1 C
H56 -0.3237 -0.3117 0.1014 0.08 Uiso calc R 1 H
C61 -0.1986(5) -0.1766(7) 0.2315(4) 0.037(2) Uani d . 1 C
C62 -0.2569(6) -0.0997(10) 0.2389(5) 0.062(3) Uani d . 1 C
H62 -0.2838 -0.047 0.2036 0.074 Uiso calc R 1 H
C63 -0.2771(7) -0.0987(11) 0.2990(7) 0.075(4) Uani d . 1 C
H63 -0.3168 -0.045 0.3039 0.09 Uiso calc R 1 H
C64 -0.2380(7) -0.1775(11) 0.3512(6) 0.070(3) Uani d . 1 C
H64 -0.2506 -0.1772 0.3918 0.084 Uiso calc R 1 H
C65 -0.1803(7) -0.2561(9) 0.3421(5) 0.058(3) Uani d . 1 C
H65 -0.1541 -0.3101 0.3769 0.07 Uiso calc R 1 H
C66 -0.1602(6) -0.2572(8) 0.2826(5) 0.044(2) Uani d . 1 C
H66 -0.1211 -0.3118 0.2771 0.053 Uiso calc R 1 H

loop_
_atom_site_aniso_label
_atom_site_aniso_U_11
_atom_site_aniso_U_22
_atom_site_aniso_U_33
_atom_site_aniso_U_12
_atom_site_aniso_U_13
_atom_site_aniso_U_23
Au1 0.0454(2) 0.0383(2) 0.0513(3) 0.01094(18) 0.00322(19) -0.00698(19)
Au2 0.0450(2) 0.03126(19) 0.0473(2) 0.00300(17) 0.01926(18) -0.00059(17)
Fe 0.0380(7) 0.0298(6) 0.0394(8) -0.0020(6) 0.0035(6) 0.0016(6)
P1 0.0311(13) 0.0302(12) 0.0412(15) 0.0003(10) 0.0055(11) -0.0003(10)
P2 0.0365(13) 0.0271(11) 0.0404(14) -0.0002(10) 0.0098(11) -0.0020(10)
N1 0.052(5) 0.053(5) 0.041(5) -0.004(4) 0.014(4) -0.007(4)
Cl1 0.101(3) 0.105(3) 0.097(3) 0.065(2) -0.013(2) -0.042(2)
Cl2 0.081(2) 0.0431(14) 0.081(2) 0.0124(14) 0.0397(17) -0.0070(13)
C11 0.041(5) 0.035(5) 0.039(6) -0.001(4) 0.009(4) 0.009(4)
C12 0.053(6) 0.044(5) 0.036(6) -0.005(5) 0.013(5) -0.003(4)
C13 0.066(8) 0.056(7) 0.052(7) -0.013(6) -0.001(6) -0.008(5)
C14 0.055(7) 0.080(9) 0.052(8) -0.008(7) -0.018(6) 0.008(6)
C15 0.059(7) 0.063(8) 0.069(8) 0.007(6) -0.007(6) 0.024(6)
C16 0.042(6) 0.038(5) 0.059(7) -0.004(4) 0.004(5) 0.004(5)
C21 0.047(6) 0.035(5) 0.033(5) -0.012(4) 0.010(4) 0.000(4)
C22 0.052(7) 0.061(7) 0.048(7) -0.007(5) 0.013(5) -0.009(5)
C23 0.071(8) 0.072(8) 0.065(8) -0.007(6) 0.042(7) -0.015(6)
C24 0.094(10) 0.061(7) 0.061(8) -0.030(7) 0.046(8) -0.013(6)
C25 0.104(10) 0.065(7) 0.039(7) -0.022(8) 0.024(7) 0.008(6)
C26 0.063(7) 0.034(5) 0.051(7) -0.011(5) 0.011(5) -0.001(5)
C31 0.022(5) 0.038(5) 0.035(5) 0.005(4) 0.004(4) -0.001(4)
C32 0.046(6) 0.044(6) 0.054(7) 0.001(5) 0.021(5) -0.017(5)
C33 0.048(6) 0.041(5) 0.058(7) 0.002(5) 0.004(5) -0.009(5)
C34 0.040(5) 0.028(5) 0.044(6) 0.000(4) -0.003(5) 0.010(4)
C35 0.036(5) 0.027(5) 0.042(6) 0.009(4) 0.006(4) 0.002(4)
C36 0.040(5) 0.037(5) 0.044(6) -0.004(4) 0.014(5) 0.002(4)
C37 0.061(7) 0.096(9) 0.055(7) -0.025(7) 0.025(6) -0.014(6)
C38 0.068(8) 0.100(10) 0.068(9) 0.014(7) -0.002(7) 0.000(7)
C39 0.088(9) 0.082(8) 0.066(8) -0.024(7) 0.022(7) -0.034(7)
C41 0.036(5) 0.032(5) 0.037(6) -0.003(4) -0.003(4) 0.000(4)
C42 0.047(6) 0.044(6) 0.044(6) 0.010(5) -0.013(5) -0.007(5)
C43 0.055(7) 0.033(5) 0.080(9) -0.013(5) -0.021(6) 0.022(6)
C44 0.082(9) 0.068(8) 0.033(6) -0.017(7) -0.002(6) 0.018(6)
C45 0.059(7) 0.054(6) 0.031(6) -0.017(5) 0.004(5) -0.003(5)
C51 0.040(5) 0.036(5) 0.046(6) -0.004(5) 0.014(4) 0.000(5)
C52 0.055(7) 0.045(6) 0.082(9) 0.002(5) -0.010(6) -0.005(6)
C53 0.068(9) 0.083(9) 0.068(9) -0.002(7) -0.005(7) 0.019(7)
C54 0.037(6) 0.088(9) 0.070(8) 0.008(6) -0.007(6) 0.005(7)
C55 0.053(8) 0.092(10) 0.096(11) -0.004(7) -0.012(7) 0.011(8)
C56 0.058(7) 0.061(7) 0.065(8) -0.017(6) -0.006(6) 0.012(6)
C61 0.033(5) 0.034(5) 0.038(5) 0.004(4) 0.002(4) 0.006(4)
C62 0.061(7) 0.081(8) 0.044(7) 0.036(6) 0.018(6) 0.006(6)
C63 0.064(8) 0.076(8) 0.092(10) 0.020(7) 0.037(8) -0.005(7)
C64 0.078(9) 0.096(9) 0.043(7) -0.004(7) 0.028(6) -0.015(6)
C65 0.067(8) 0.061(7) 0.038(7) -0.011(6) 0.004(5) 0.012(5)
C66 0.045(6) 0.042(5) 0.044(6) 0.003(5) 0.011(5) 0.001(5)

loop_
_atom_type_symbol
_atom_type_description
_atom_type_scat_dispersion_real
_atom_type_scat_dispersion_imag
_atom_type_scat_source
C C 0.0033 0.0016 'International Tables Vol C Tables 4.2.6.8 and 6.1.1.4'
H H 0 0 'International Tables Vol C Tables 4.2.6.8 and 6.1.1.4'
N N 0.0061 0.0033 'International Tables Vol C Tables 4.2.6.8 and 6.1.1.4'
P P 0.1023 0.0942 'International Tables Vol C Tables 4.2.6.8 and 6.1.1.4'
Cl Cl 0.1484 0.1585 'International Tables Vol C Tables 4.2.6.8 and 6.1.1.4'
Fe Fe 0.3463 0.8444 'International Tables Vol C Tables 4.2.6.8 and 6.1.1.4'
Au Au -2.0133 8.8022 'International Tables Vol C Tables 4.2.6.8 and 6.1.1.4'

loop_
_geom_angle_atom_site_label_1
_geom_angle_atom_site_label_2
_geom_angle_atom_site_label_3
_geom_angle
_geom_angle_publ_flag
P1 Au1 Cl1 175.40(10) yes
P2 Au2 Cl2 174.00(10) yes
C45 Fe C41 41.7(4) ?
C45 Fe C42 69.5(4) ?
C41 Fe C42 41.4(3) ?
C45 Fe C31 147.5(4) ?
C41 Fe C31 169.9(3) ?
C42 Fe C31 130.5(3) ?
C45 Fe C32 113.7(4) ?
C41 Fe C32 148.0(3) ?
C42 Fe C32 167.9(4) ?
C31 Fe C32 41.1(3) ?
C45 Fe C44 40.8(4) ?
C41 Fe C44 69.1(4) ?
C42 Fe C44 68.2(5) ?
C31 Fe C44 115.8(4) ?
C32 Fe C44 106.0(5) ?
C45 Fe C35 169.1(3) ?
C41 Fe C35 131.0(4) ?
C42 Fe C35 110.3(4) ?
C31 Fe C35 40.8(3) ?
C32 Fe C35 68.9(4) ?
C44 Fe C35 149.9(4) ?
C45 Fe C43 67.6(4) ?
C41 Fe C43 67.9(3) ?
C42 Fe C43 39.9(4) ?
C31 Fe C43 109.6(4) ?
C32 Fe C43 129.2(4) ?
C44 Fe C43 39.6(4) ?
C35 Fe C43 119.7(4) ?
C45 Fe C34 129.6(4) ?
C41 Fe C34 109.6(4) ?
C42 Fe C34 120.1(4) ?
C31 Fe C34 67.8(3) ?
C32 Fe C34 67.7(4) ?
C44 Fe C34 166.8(4) ?
C35 Fe C34 40.4(3) ?
C43 Fe C34 153.1(5) ?
C45 Fe C33 106.0(4) ?
C41 Fe C33 116.0(3) ?
C42 Fe C33 151.0(4) ?
C31 Fe C33 68.8(3) ?
C32 Fe C33 40.8(3) ?
C44 Fe C33 127.7(5) ?
C35 Fe C33 68.7(3) ?
C43 Fe C33 166.3(5) ?
C34 Fe C33 40.1(4) ?
C31 P1 C11 107.8(4) ?
C31 P1 C21 102.9(4) ?
C11 P1 C21 105.3(4) yes
C31 P1 Au1 117.1(3) yes
C11 P1 Au1 110.3(3) ?
C21 P1 Au1 112.5(3) ?
C41 P2 C51 104.0(4) ?
C41 P2 C61 108.3(4) ?
C51 P2 C61 103.9(4) yes
C41 P2 Au2 113.3(3) yes
C51 P2 Au2 109.7(3) ?
C61 P2 Au2 116.5(3) ?
C39 N1 C38 112.0(9) ?
C39 N1 C36 112.3(8) ?
C38 N1 C36 115.0(8) ?
C16 C11 C12 119.0(8) ?
C16 C11 P1 122.5(7) ?
C12 C11 P1 118.5(7) ?
C13 C12 C11 120.4(9) ?
C13 C12 H12 119.8 ?
C11 C12 H12 119.8 ?
C14 C13 C12 119.1(10) ?
C14 C13 H13 120.4 ?
C12 C13 H13 120.4 ?
C15 C14 C13 121.4(10) ?
C15 C14 H14 119.3 ?
C13 C14 H14 119.3 ?
C14 C15 C16 120.0(10) ?
C14 C15 H15 120 ?
C16 C15 H15 120 ?
C11 C16 C15 120.0(9) ?
C11 C16 H16 120 ?
C15 C16 H16 120 ?
C26 C21 C22 118.8(9) ?
C26 C21 P1 119.2(8) ?
C22 C21 P1 122.0(7) ?
C23 C22 C21 119.4(10) ?
C23 C22 H22 120.3 ?
C21 C22 H22 120.3 ?
C22 C23 C24 120.6(11) ?
C22 C23 H23 119.7 ?
C24 C23 H23 119.7 ?
C25 C24 C23 120.7(10) ?
C25 C24 H24 119.7 ?
C23 C24 H24 119.7 ?
C26 C25 C24 119.0(11) ?
C26 C25 H25 120.5 ?
C24 C25 H25 120.5 ?
C25 C26 C21 121.5(11) ?
C25 C26 H26 119.3 ?
C21 C26 H26 119.3 ?
C35 C31 C32 108.1(7) ?
C35 C31 P1 126.9(6) ?
C32 C31 P1 125.0(7) ?
C35 C31 Fe 70.0(5) ?
C32 C31 Fe 69.5(5) ?
P1 C31 Fe 125.4(4) ?
C33 C32 C31 107.9(8) ?
C33 C32 Fe 70.1(5) ?
C31 C32 Fe 69.3(5) ?
C33 C32 H32 126.1 ?
C31 C32 H32 126.1 ?
Fe C32 H32 126.1 ?
C34 C33 C32 107.1(8) ?
C34 C33 Fe 69.8(5) ?
C32 C33 Fe 69.1(5) ?
C34 C33 H33 126.5 ?
C32 C33 H33 126.5 ?
Fe C33 H33 126.1 ?
C33 C34 C35 110.1(9) ?
C33 C34 Fe 70.1(5) ?
C35 C34 Fe 69.7(5) ?
C33 C34 H34 125 ?
C35 C34 H34 125 ?
Fe C34 H34 126.9 ?
C34 C35 C31 106.8(8) ?
C34 C35 C36 128.7(9) ?
C31 C35 C36 124.3(7) ?
C34 C35 Fe 69.9(5) ?
C31 C35 Fe 69.2(5) ?
C36 C35 Fe 129.4(6) ?
N1 C36 C35 106.1(7) ?
N1 C36 C37 115.4(8) ?
C35 C36 C37 112.1(8) ?
N1 C36 H36 107.6 ?
C35 C36 H36 107.6 ?
C37 C36 H36 107.6 ?
C36 C37 H37A 109.5 ?
C36 C37 H37B 109.5 ?
H37A C37 H37B 109.5 ?
C36 C37 H37C 109.5 ?
H37A C37 H37C 109.5 ?
H37B C37 H37C 109.5 ?
N1 C38 H38A 109.5 ?
N1 C38 H38B 109.5 ?
H38A C38 H38B 109.5 ?
N1 C38 H38C 109.5 ?
H38A C38 H38C 109.5 ?
H38B C38 H38C 109.5 ?
N1 C39 H39A 109.5 ?
N1 C39 H39B 109.5 ?
H39A C39 H39B 109.5 ?
N1 C39 H39C 109.5 ?
H39A C39 H39C 109.5 ?
H39B C39 H39C 109.5 ?
C42 C41 C45 106.4(8) ?
C42 C41 P2 130.6(8) ?
C45 C41 P2 122.8(7) ?
C42 C41 Fe 69.3(5) ?
C45 C41 Fe 68.4(5) ?
P2 C41 Fe 131.0(5) ?
C43 C42 C41 107.2(10) ?
C43 C42 Fe 70.6(6) ?
C41 C42 Fe 69.3(5) ?
C43 C42 H42 126.4 ?
C41 C42 H42 126.4 ?
Fe C42 H42 125.4 ?
C44 C43 C42 110.7(9) ?
C44 C43 Fe 70.1(6) ?
C42 C43 Fe 69.5(5) ?
C44 C43 H43 124.6 ?
C42 C43 H43 124.6 ?
Fe C43 H43 127.4 ?
C43 C44 C45 107.5(10) ?
C43 C44 Fe 70.3(6) ?
C45 C44 Fe 68.5(5) ?
C43 C44 H44 126.2 ?
C45 C44 H44 126.2 ?
Fe C44 H44 126.5 ?
C44 C45 C41 108.1(9) ?
C44 C45 Fe 70.8(5) ?
C41 C45 Fe 69.9(5) ?
C44 C45 H45 125.9 ?
C41 C45 H45 125.9 ?
Fe C45 H45 125 ?
C52 C51 C56 118.8(9) ?
C52 C51 P2 122.8(7) ?
C56 C51 P2 118.4(7) ?
C53 C52 C51 119.8(10) ?
C53 C52 H52 120.1 ?
C51 C52 H52 120.1 ?
C54 C53 C52 123.3(11) ?
C54 C53 H53 118.3 ?
C52 C53 H53 118.3 ?
C53 C54 C55 116.9(10) ?
C53 C54 H54 121.6 ?
C55 C54 H54 121.6 ?
C54 C55 C56 121.6(11) ?
C54 C55 H55 119.2 ?
C56 C55 H55 119.2 ?
C55 C56 C51 119.5(10) ?
C55 C56 H56 120.2 ?
C51 C56 H56 120.2 ?
C62 C61 C66 120.3(9) ?
C62 C61 P2 119.9(7) ?
C66 C61 P2 119.7(7) ?
C61 C62 C63 120.5(10) ?
C61 C62 H62 119.8 ?
C63 C62 H62 119.8 ?
C64 C63 C62 119.9(10) ?
C64 C63 H63 120.1 ?
C62 C63 H63 120.1 ?
C65 C64 C63 118.7(10) ?
C65 C64 H64 120.7 ?
C63 C64 H64 120.7 ?
C64 C65 C66 121.6(10) ?
C64 C65 H65 119.2 ?
C66 C65 H65 119.2 ?
C61 C66 C65 119.1(9) ?
C61 C66 H66 120.5 ?
C65 C66 H66 120.5 ?

loop_
_geom_bond_atom_site_label_1
_geom_bond_atom_site_label_2
_geom_bond_distance
_geom_bond_publ_flag
Au1 P1 2.237(2) yes
Au1 Cl1 2.271(3) yes
Au2 P2 2.224(2) yes
Au2 Cl2 2.278(2) yes
Fe C45 2.022(9) ?
Fe C41 2.041(8) ?
Fe C42 2.042(9) ?
Fe C31 2.045(8) ?
Fe C32 2.047(9) ?
Fe C44 2.052(9) ?
Fe C35 2.054(8) ?
Fe C43 2.055(9) ?
Fe C34 2.057(8) ?
Fe C33 2.059(9) ?
P1 C31 1.810(9) yes
P1 C11 1.825(9) yes
P1 C21 1.839(9) yes
P2 C41 1.781(9) yes
P2 C51 1.826(9) yes
P2 C61 1.828(9) yes
N1 C39 1.451(12) ?
N1 C38 1.454(12) ?
N1 C36 1.489(11) ?
C11 C16 1.374(12) ?
C11 C12 1.388(11) ?
C12 C13 1.375(13) ?
C12 H12 0.93 ?
C13 C14 1.367(14) ?
C13 H13 0.93 ?
C14 C15 1.348(14) ?
C14 H14 0.93 ?
C15 C16 1.382(13) ?
C15 H15 0.93 ?
C16 H16 0.93 ?
C21 C26 1.400(12) ?
C21 C22 1.401(12) ?
C22 C23 1.375(13) ?
C22 H22 0.93 ?
C23 C24 1.386(15) ?
C23 H23 0.93 ?
C24 C25 1.380(15) ?
C24 H24 0.93 ?
C25 C26 1.366(13) ?
C25 H25 0.93 ?
C26 H26 0.93 ?
C31 C35 1.428(12) ?
C31 C32 1.438(11) ?
C32 C33 1.431(12) ?
C32 H32 0.93 ?
C33 C34 1.411(13) ?
C33 H33 0.93 ?
C34 C35 1.421(11) ?
C34 H34 0.93 ?
C35 C36 1.508(12) ?
C36 C37 1.518(12) ?
C36 H36 0.98 ?
C37 H37A 0.96 ?
C37 H37B 0.96 ?
C37 H37C 0.96 ?
C38 H38A 0.96 ?
C38 H38B 0.96 ?
C38 H38C 0.96 ?
C39 H39A 0.96 ?
C39 H39B 0.96 ?
C39 H39C 0.96 ?
C41 C42 1.444(12) ?
C41 C45 1.447(13) ?
C42 C43 1.399(14) ?
C42 H42 0.93 ?
C43 C44 1.392(15) ?
C43 H43 0.93 ?
C44 C45 1.419(13) ?
C44 H44 0.93 ?
C45 H45 0.93 ?
C51 C52 1.359(12) ?
C51 C56 1.377(12) ?
C52 C53 1.353(14) ?
C52 H52 0.93 ?
C53 C54 1.342(14) ?
C53 H53 0.93 ?
C54 C55 1.369(15) ?
C54 H54 0.93 ?
C55 C56 1.370(14) ?
C55 H55 0.93 ?
C56 H56 0.93 ?
C61 C62 1.353(12) ?
C61 C66 1.374(11) ?
C62 C63 1.388(14) ?
C62 H62 0.93 ?
C63 C64 1.379(15) ?
C63 H63 0.93 ?
C64 C65 1.367(14) ?
C64 H64 0.93 ?
C65 C66 1.378(13) ?
C65 H65 0.93 ?
C66 H66 0.93 ?

loop_
_geom_hbond_atom_site_label_D
_geom_hbond_atom_site_label_H
_geom_hbond_atom_site_label_A
_geom_hbond_site_symmetry_A
_geom_hbond_distance_DH
_geom_hbond_distance_HA
_geom_hbond_distance_DA
_geom_hbond_angle_DHA
_geom_hbond_publ_flag
C66 H66 Cl1 1_545 0.930 2.67 3.552(10) 160 yes
